data_1552150
loop_
_publ_author_name
'Guo, Lihua'
'Sun, Wenting'
'Li, Shuaikang'
'Xu, Guoyong'
'Dai, Shengyu'

_publ_section_title
;
 Bulky yet flexible substituents in insertion polymerization with
 \a-diimine nickel and palladium systems
;
_journal_issue 35
_journal_name_full 'Polymer Chemistry'
_journal_page_first 4866
_journal_paper_doi 10.1039/C9PY00857H
_journal_volume 10
_journal_year 2019
_chemical_formula_sum 'C45 H59 Cl N2 Pd'
_chemical_formula_weight 769.790
_space_group_IT_number 14
_space_group_name_Hall '-P 2yn'
_space_group_name_H-M_alt 'P 1 21/n 1'
_symmetry_Int_Tables_number 14
_symmetry_space_group_name_Hall '-P 2yn'
_symmetry_space_group_name_H-M 'P 1 21/n 1'
_audit_creation_date 2018-10-14
_audit_creation_method SHELXL-97
_audit_update_record
;
2019-05-13 deposited with the CCDC.    2019-08-05 downloaded from the CCDC.
;
_cell_angle_alpha 90.000
_cell_angle_beta 94.164(1)
_cell_angle_gamma 90.000
_cell_formula_units_Z 4
_cell_length_a 16.9097(14)
_cell_length_b 11.7853(11)
_cell_length_c 20.3376(18)
_cell_volume 4042.3(6)
_refine_ls_R_factor_all 0.095
_cod_data_source_file c9py00857h2.cif
_cod_data_source_block 181012f
_cod_depositor_comments 'Adding full bibliography for 1552149--1552150.cif.'
_cod_original_sg_symbol_Hall -P_2yn
_cod_database_code 1552150

loop_
_symmetry_equiv_pos_site_id
_symmetry_equiv_pos_as_xyz
1 x,y,z
2 1/2-x,1/2+y,1/2-z
3 -x,-y,-z
4 1/2+x,1/2-y,1/2+z

loop_
_atom_site_aniso_label
_atom_site_aniso_U_11
_atom_site_aniso_U_22
_atom_site_aniso_U_33
_atom_site_aniso_U_12
_atom_site_aniso_U_13
_atom_site_aniso_U_23
Pd1 0.0457(3) 0.0312(2) 0.0319(2) 0.00026(19) 0.00332(16) -0.00175(17)
Cl1 0.073(2) 0.0294(18) 0.029(3) -0.0021(16) 0.0086(17) -0.0070(17)
Cl1' 0.073(5) 0.029(3) 0.029(4) -0.002(3) 0.009(4) -0.007(3)
N1 0.036(2) 0.031(2) 0.0243(19) 0.0009(18) 0.0011(16) -0.0036(17)
N2 0.033(2) 0.035(2) 0.0240(19) 0.0009(18) 0.0002(16) -0.0005(17)
C1 0.028(3) 0.038(3) 0.034(3) 0.000(2) 0.000(2) -0.004(2)
C2 0.029(3) 0.033(3) 0.031(2) -0.001(2) -0.001(2) -0.002(2)
C3 0.037(3) 0.036(3) 0.037(3) 0.002(2) -0.001(2) -0.004(2)
C4 0.037(3) 0.032(3) 0.037(3) 0.004(2) -0.002(2) -0.001(2)
C5 0.036(3) 0.039(3) 0.031(3) -0.002(2) 0.002(2) -0.001(2)
C6 0.053(3) 0.048(3) 0.039(3) -0.010(3) 0.008(2) -0.001(2)
C7 0.060(4) 0.051(3) 0.055(3) -0.014(3) 0.011(3) 0.012(3)
C8 0.065(4) 0.036(3) 0.071(4) -0.013(3) 0.001(3) 0.007(3)
C9 0.044(3) 0.037(3) 0.056(3) -0.004(2) 0.002(3) -0.001(3)
C10 0.076(4) 0.032(3) 0.067(4) 0.000(3) 0.004(3) -0.009(3)
C11 0.074(4) 0.042(3) 0.063(4) 0.004(3) 0.016(3) -0.019(3)
C12 0.053(3) 0.046(3) 0.041(3) 0.001(3) 0.010(2) -0.008(2)
C13 0.043(3) 0.037(3) 0.030(3) -0.007(2) 0.006(2) -0.004(2)
C14 0.042(3) 0.045(3) 0.041(3) 0.002(3) 0.012(2) -0.009(2)
C15 0.058(4) 0.073(4) 0.045(3) 0.010(3) 0.015(3) -0.007(3)
C16 0.078(4) 0.084(4) 0.032(3) 0.011(4) 0.014(3) -0.010(3)
C17 0.066(4) 0.066(4) 0.033(3) 0.005(3) -0.002(3) -0.003(3)
C18 0.045(3) 0.041(3) 0.032(3) -0.005(2) 0.001(2) -0.004(2)
C19 0.046(3) 0.053(3) 0.048(3) 0.009(3) 0.007(3) -0.002(3)
C20 0.053(4) 0.080(4) 0.059(4) 0.010(3) 0.002(3) -0.003(3)
C21 0.074(5) 0.108(6) 0.113(6) -0.018(5) 0.021(5) -0.002(5)
C22 0.072(4) 0.064(4) 0.071(4) 0.023(3) 0.014(3) 0.003(3)
C23 0.124(7) 0.101(6) 0.105(6) 0.064(5) 0.007(5) 0.015(5)
C24 0.044(3) 0.059(3) 0.037(3) -0.003(3) 0.000(2) -0.002(3)
C25 0.054(4) 0.073(4) 0.060(4) -0.009(3) -0.005(3) 0.012(3)
C26 0.063(4) 0.121(6) 0.073(5) -0.016(4) 0.010(4) 0.022(4)
C27 0.049(3) 0.065(4) 0.049(3) 0.003(3) -0.005(3) 0.007(3)
C28 0.063(4) 0.072(4) 0.067(4) 0.005(4) 0.005(3) 0.019(3)
C29 0.045(3) 0.036(3) 0.030(3) -0.001(2) 0.008(2) -0.003(2)
C30 0.048(3) 0.047(3) 0.036(3) -0.004(3) 0.001(2) 0.002(2)
C31 0.066(4) 0.072(4) 0.035(3) -0.010(3) -0.002(3) -0.003(3)
C32 0.079(5) 0.092(5) 0.035(3) -0.019(4) 0.015(3) -0.006(3)
C33 0.061(4) 0.073(4) 0.052(4) -0.015(3) 0.022(3) -0.005(3)
C34 0.047(3) 0.046(3) 0.041(3) -0.007(3) 0.012(2) -0.001(2)
C35 0.049(3) 0.062(4) 0.042(3) 0.002(3) -0.007(3) 0.001(3)
C36 0.052(4) 0.086(5) 0.062(4) -0.005(4) -0.011(3) -0.006(4)
C37 0.071(5) 0.079(5) 0.078(5) -0.016(4) -0.004(4) -0.014(4)
C38 0.066(4) 0.078(5) 0.084(5) 0.008(4) -0.005(4) -0.009(4)
C39 0.078(6) 0.127(7) 0.156(8) 0.019(5) 0.009(6) -0.043(6)
C40 0.042(3) 0.055(3) 0.049(3) -0.007(3) 0.006(3) 0.002(3)
C41 0.080(5) 0.093(5) 0.085(5) 0.015(4) -0.005(4) -0.009(4)
C42 0.121(8) 0.146(9) 0.173(10) 0.066(7) -0.012(7) -0.032(8)
C43 0.067(4) 0.107(5) 0.070(4) -0.035(4) 0.002(4) -0.002(4)
C44 0.110(6) 0.202(10) 0.081(5) -0.099(7) -0.007(5) 0.001(6)
C45 0.073(15) 0.029(11) 0.029(15) -0.002(7) 0.009(9) -0.007(8)
C45' 0.07(2) 0.029(18) 0.03(3) -0.002(12) 0.009(16) -0.007(15)

loop_
_atom_site_label
_atom_site_type_symbol
_atom_site_fract_x
_atom_site_fract_y
_atom_site_fract_z
_atom_site_occupancy
_atom_site_symmetry_multiplicity
_atom_site_Wyckoff_symbol
_atom_site_calc_flag
_atom_site_thermal_displace_type
_atom_site_U_iso_or_equiv
Pd1 Pd 0.0296(0) 0.9498(0) 0.2417(0) 1.000 4 e d Uani 0.03625(15)
Cl1 Cl 0.0201(6) 1.0969(7) 0.3120(4) 0.649(6) 4 e d Uani 0.0435(12)
Cl1' Cl 0.0642(11) 1.0679(15) 0.1644(10) 0.351(6) 4 e d Uani 0.043(2)
N1 N -0.0078(2) 0.8225(3) 0.3077(2) 1.000 4 e d Uani 0.0306(9)
N2 N 0.0349(2) 0.8062(3) 0.1819(2) 1.000 4 e d Uani 0.0309(9)
C1 C -0.0132(3) 0.7254(4) 0.2799(2) 1.000 4 e d Uani 0.0334(11)
C2 C 0.0150(3) 0.7157(4) 0.2115(2) 1.000 4 e d Uani 0.0313(10)
C3 C 0.0121(3) 0.5948(4) 0.1935(2) 1.000 4 e d Uani 0.0366(11)
C4 C -0.0210(3) 0.5396(4) 0.2470(2) 1.000 4 e d Uani 0.0355(11)
C5 C -0.0381(3) 0.6115(4) 0.2984(2) 1.000 4 e d Uani 0.0351(11)
C6 C -0.0728(3) 0.5674(4) 0.3522(2) 1.000 4 e d Uani 0.0463(13)
H6 H -0.0854 0.6136 0.3870 1.000 4 e calc Uiso 0.05600
C7 C -0.0886(3) 0.4502(5) 0.3527(3) 1.000 4 e d Uani 0.0550(14)
H7 H -0.1134 0.4197 0.3880 1.000 4 e calc Uiso 0.06600
C8 C -0.0690(3) 0.3795(4) 0.3033(3) 1.000 4 e d Uani 0.0575(15)
H8 H -0.0789 0.3021 0.3064 1.000 4 e calc Uiso 0.06900
C9 C -0.0341(3) 0.4217(4) 0.2479(3) 1.000 4 e d Uani 0.0456(13)
C10 C -0.0097(3) 0.3605(4) 0.1936(3) 1.000 4 e d Uani 0.0584(15)
H10 H -0.0176 0.2825 0.1917 1.000 4 e calc Uiso 0.07000
C11 C 0.0251(4) 0.4134(5) 0.1440(3) 1.000 4 e d Uani 0.0591(16)
H11 H 0.0422 0.3693 0.1099 1.000 4 e calc Uiso 0.07100
C12 C 0.0367(3) 0.5319(4) 0.1415(2) 1.000 4 e d Uani 0.0463(13)
H12 H 0.0600 0.5661 0.1065 1.000 4 e calc Uiso 0.05600
C13 C -0.0255(3) 0.8328(4) 0.3761(2) 1.000 4 e d Uani 0.0366(11)
C14 C -0.0951(3) 0.8873(4) 0.3910(2) 1.000 4 e d Uani 0.0424(12)
C15 C -0.1088(3) 0.8985(5) 0.4568(3) 1.000 4 e d Uani 0.0580(15)
H15 H -0.1558 0.9314 0.4685 1.000 4 e calc Uiso 0.07000
C16 C -0.0539(4) 0.8618(5) 0.5052(3) 1.000 4 e d Uani 0.0640(17)
H16 H -0.0635 0.8717 0.5493 1.000 4 e calc Uiso 0.07700
C17 C 0.0150(3) 0.8106(5) 0.4890(2) 1.000 4 e d Uani 0.0554(15)
H17 H 0.0514 0.7861 0.5225 1.000 4 e calc Uiso 0.06600
C18 C 0.0315(3) 0.7949(4) 0.4244(2) 1.000 4 e d Uani 0.0396(12)
C19 C -0.1542(3) 0.9294(4) 0.3374(3) 1.000 4 e d Uani 0.0490(14)
H19 H -0.1234 0.9471 0.2996 1.000 4 e calc Uiso 0.05900
C20 C -0.2127(3) 0.8357(5) 0.3138(3) 1.000 4 e d Uani 0.0639(17)
H20A H -0.2446 0.8635 0.2756 1.000 4 e calc Uiso 0.07700
H20B H -0.1825 0.7713 0.2995 1.000 4 e calc Uiso 0.07700
C21 C -0.2677(4) 0.7947(6) 0.3639(4) 1.000 4 e d Uani 0.098(2)
H21A H -0.2372 0.7600 0.4002 1.000 4 e calc Uiso 0.14700
H21B H -0.3040 0.7400 0.3437 1.000 4 e calc Uiso 0.14700
H21C H -0.2968 0.8578 0.3796 1.000 4 e calc Uiso 0.14700
C22 C -0.1949(4) 1.0409(5) 0.3551(3) 1.000 4 e d Uani 0.0687(17)
H22A H -0.2302 1.0258 0.3896 1.000 4 e calc Uiso 0.08200
H22B H -0.1548 1.0938 0.3726 1.000 4 e calc Uiso 0.08200
C23 C -0.2405(5) 1.0945(7) 0.2991(4) 1.000 4 e d Uani 0.110(3)
H23A H -0.2058 1.1113 0.2650 1.000 4 e calc Uiso 0.16500
H23B H -0.2640 1.1635 0.3134 1.000 4 e calc Uiso 0.16500
H23C H -0.2815 1.0437 0.2822 1.000 4 e calc Uiso 0.16500
C24 C 0.1108(3) 0.7446(4) 0.4072(2) 1.000 4 e d Uani 0.0467(13)
H24 H 0.1013 0.7050 0.3649 1.000 4 e calc Uiso 0.05600
C25 C 0.1686(3) 0.8413(5) 0.3964(3) 1.000 4 e d Uani 0.0624(16)
H25A H 0.1407 0.9006 0.3712 1.000 4 e calc Uiso 0.07500
H25B H 0.1865 0.8730 0.4389 1.000 4 e calc Uiso 0.07500
C26 C 0.2406(4) 0.8064(6) 0.3608(3) 1.000 4 e d Uani 0.086(2)
H26A H 0.2694 0.7487 0.3858 1.000 4 e calc Uiso 0.12900
H26B H 0.2742 0.8711 0.3562 1.000 4 e calc Uiso 0.12900
H26C H 0.2237 0.7773 0.3180 1.000 4 e calc Uiso 0.12900
C27 C 0.1465(3) 0.6575(5) 0.4573(3) 1.000 4 e d Uani 0.0549(15)
H27A H 0.1980 0.6344 0.4439 1.000 4 e calc Uiso 0.06600
H27B H 0.1548 0.6943 0.4999 1.000 4 e calc Uiso 0.06600
C28 C 0.0967(4) 0.5525(5) 0.4651(3) 1.000 4 e d Uani 0.0673(17)
H28A H 0.0492 0.5726 0.4855 1.000 4 e calc Uiso 0.10100
H28B H 0.1263 0.4983 0.4922 1.000 4 e calc Uiso 0.10100
H28C H 0.0829 0.5199 0.4225 1.000 4 e calc Uiso 0.10100
C29 C 0.0541(3) 0.8018(4) 0.1145(2) 1.000 4 e d Uani 0.0367(11)
C30 C -0.0090(3) 0.7957(4) 0.0658(2) 1.000 4 e d Uani 0.0439(13)
C31 C 0.0113(4) 0.7981(5) 0.0008(3) 1.000 4 e d Uani 0.0577(15)
H31 H -0.0288 0.7967 -0.0330 1.000 4 e calc Uiso 0.06900
C32 C 0.0880(4) 0.8024(5) -0.0149(3) 1.000 4 e d Uani 0.0684(18)
H32 H 0.0998 0.8004 -0.0588 1.000 4 e calc Uiso 0.08200
C33 C 0.1483(4) 0.8096(5) 0.0342(3) 1.000 4 e d Uani 0.0609(16)
H33 H 0.2005 0.8142 0.0228 1.000 4 e calc Uiso 0.07300
C34 C 0.1330(3) 0.8100(4) 0.1002(2) 1.000 4 e d Uani 0.0446(13)
C35 C -0.0951(3) 0.7960(5) 0.0818(3) 1.000 4 e d Uani 0.0515(14)
H35 H -0.0977 0.7652 0.1264 1.000 4 e calc Uiso 0.06200
C36 C -0.1484(3) 0.7221(5) 0.0345(3) 1.000 4 e d Uani 0.0678(18)
H36A H -0.2024 0.7277 0.0473 1.000 4 e calc Uiso 0.08100
H36B H -0.1475 0.7534 -0.0095 1.000 4 e calc Uiso 0.08100
C37 C -0.1265(4) 0.5984(5) 0.0318(3) 1.000 4 e d Uani 0.0766(19)
H37A H -0.0785 0.5902 0.0099 1.000 4 e calc Uiso 0.11500
H37B H -0.1684 0.5573 0.0080 1.000 4 e calc Uiso 0.11500
H37C H -0.1188 0.5690 0.0758 1.000 4 e calc Uiso 0.11500
C38 C -0.1237(4) 0.9197(5) 0.0828(3) 1.000 4 e d Uani 0.0766(19)
H38A H -0.0836 0.9648 0.1072 1.000 4 e calc Uiso 0.09200
H38B H -0.1284 0.9479 0.0379 1.000 4 e calc Uiso 0.09200
C39 C -0.2009(4) 0.9376(7) 0.1123(4) 1.000 4 e d Uani 0.120(3)
H39A H -0.2432 0.9083 0.0831 1.000 4 e calc Uiso 0.18000
H39B H -0.2090 1.0172 0.1191 1.000 4 e calc Uiso 0.18000
H39C H -0.2003 0.8987 0.1539 1.000 4 e calc Uiso 0.18000
C40 C 0.1992(3) 0.8206(4) 0.1542(3) 1.000 4 e d Uani 0.0486(13)
H40 H 0.1746 0.8502 0.1928 1.000 4 e calc Uiso 0.05800
C41 C 0.2327(4) 0.7041(6) 0.1743(4) 1.000 4 e d Uani 0.087(2)
H41A H 0.2754 0.7157 0.2080 1.000 4 e calc Uiso 0.10400
H41B H 0.1913 0.6623 0.1945 1.000 4 e calc Uiso 0.10400
C42 C 0.2622(5) 0.6335(8) 0.1241(5) 1.000 4 e d Uani 0.148(4)
H42A H 0.2197 0.6150 0.0920 1.000 4 e calc Uiso 0.22200
H42B H 0.2836 0.5650 0.1437 1.000 4 e calc Uiso 0.22200
H42C H 0.3029 0.6732 0.1030 1.000 4 e calc Uiso 0.22200
C43 C 0.2600(4) 0.9071(6) 0.1377(3) 1.000 4 e d Uani 0.082(2)
H43A H 0.2329 0.9743 0.1203 1.000 4 e calc Uiso 0.09800
H43B H 0.2908 0.8766 0.1033 1.000 4 e calc Uiso 0.09800
C44 C 0.3169(5) 0.9415(8) 0.1964(4) 1.000 4 e d Uani 0.131(4)
H44A H 0.2870 0.9600 0.2333 1.000 4 e calc Uiso 0.19700
H44B H 0.3471 1.0065 0.1847 1.000 4 e calc Uiso 0.19700
H44C H 0.3521 0.8797 0.2079 1.000 4 e calc Uiso 0.19700
C45 C 0.072(2) 1.076(3) 0.1760(17) 0.649(6) 4 e d Uani 0.043(9)
H45A H 0.1087 1.1257 0.2002 0.649(6) 4 e calc Uiso 0.06500
H45B H 0.0280 1.1198 0.1572 0.649(6) 4 e calc Uiso 0.06500
H45C H 0.0981 1.0396 0.1415 0.649(6) 4 e calc Uiso 0.06500
C45' C 0.026(4) 1.111(5) 0.297(2) 0.351(6) 4 e d Uani 0.043(13)
H45D H 0.0765 1.1470 0.2985 0.351(6) 4 e calc Uiso 0.06500
H45E H 0.0124 1.0951 0.3416 0.351(6) 4 e calc Uiso 0.06500
H45F H -0.0138 1.1598 0.2763 0.351(6) 4 e calc Uiso 0.06500

loop_
_atom_type_symbol
_atom_type_radius_bond
Pd 1.200
Cl 1.200
N 1.200
C 1.200
H 1.200

loop_
_geom_angle_atom_site_label_1
_geom_angle_atom_site_label_2
_geom_angle_atom_site_label_3
_geom_angle
_geom_angle_publ_flag
N2 Pd1 N1 79.87(14) no
N2 Pd1 C45 99.7(10) no
N1 Pd1 C45 177.8(10) no
N2 Pd1 Cl1' 94.1(5) no
N1 Pd1 Cl1' 173.5(5) no
C45 Pd1 Cl1' 7.2(15) no
N2 Pd1 C45' 175.1(13) no
N1 Pd1 C45' 105.0(13) no
C45 Pd1 C45' 75.5(16) no
Cl1' Pd1 C45' 81.0(14) no
N2 Pd1 Cl1 175.8(2) no
N1 Pd1 Cl1 96.0(2) no
C45 Pd1 Cl1 84.5(10) no
Cl1' Pd1 Cl1 90.1(6) no
C45' Pd1 Cl1 9.0(15) no
C1 N1 C13 119.1(4) no
C1 N1 Pd1 111.5(3) no
C13 N1 Pd1 129.4(3) no
C2 N2 C29 120.3(4) no
C2 N2 Pd1 112.2(3) no
C29 N2 Pd1 127.5(3) no
N1 C1 C5 136.2(4) no
N1 C1 C2 117.3(4) no
C5 C1 C2 106.5(4) no
N2 C2 C3 134.0(4) no
N2 C2 C1 118.8(4) no
C3 C2 C1 107.2(4) no
C12 C3 C4 120.0(4) no
C12 C3 C2 134.7(5) no
C4 C3 C2 105.2(4) no
C5 C4 C9 123.3(5) no
C5 C4 C3 114.4(4) no
C9 C4 C3 122.3(4) no
C6 C5 C4 119.3(4) no
C6 C5 C1 134.1(4) no
C4 C5 C1 106.6(4) no
C5 C6 C7 117.8(5) no
C5 C6 H6 121.10 no
C7 C6 H6 121.10 no
C8 C7 C6 122.5(5) no
C8 C7 H7 118.70 no
C6 C7 H7 118.70 no
C7 C8 C9 121.0(5) no
C7 C8 H8 119.50 no
C9 C8 H8 119.50 no
C8 C9 C10 127.9(5) no
C8 C9 C4 115.9(5) no
C10 C9 C4 116.1(5) no
C11 C10 C9 121.1(5) no
C11 C10 H10 119.40 no
C9 C10 H10 119.40 no
C10 C11 C12 123.4(5) no
C10 C11 H11 118.30 no
C12 C11 H11 118.30 no
C3 C12 C11 116.9(5) no
C3 C12 H12 121.50 no
C11 C12 H12 121.50 no
C14 C13 C18 123.0(4) no
C14 C13 N1 119.0(4) no
C18 C13 N1 117.8(4) no
C15 C14 C13 117.3(5) no
C15 C14 C19 121.4(5) no
C13 C14 C19 121.3(4) no
C16 C15 C14 120.8(5) no
C16 C15 H15 119.60 no
C14 C15 H15 119.60 no
C15 C16 C17 120.5(5) no
C15 C16 H16 119.70 no
C17 C16 H16 119.70 no
C18 C17 C16 121.5(5) no
C18 C17 H17 119.20 no
C16 C17 H17 119.20 no
C17 C18 C13 116.7(5) no
C17 C18 C24 120.9(4) no
C13 C18 C24 122.3(4) no
C14 C19 C20 111.5(4) no
C14 C19 C22 113.3(4) no
C20 C19 C22 113.5(5) no
C14 C19 H19 105.90 no
C20 C19 H19 105.90 no
C22 C19 H19 105.90 no
C21 C20 C19 115.7(5) no
C21 C20 H20A 108.40 no
C19 C20 H20A 108.40 no
C21 C20 H20B 108.40 no
C19 C20 H20B 108.40 no
H20A C20 H20B 107.40 no
C20 C21 H21A 109.50 no
C20 C21 H21B 109.50 no
H21A C21 H21B 109.50 no
C20 C21 H21C 109.50 no
H21A C21 H21C 109.50 no
H21B C21 H21C 109.50 no
C23 C22 C19 113.8(5) no
C23 C22 H22A 108.80 no
C19 C22 H22A 108.80 no
C23 C22 H22B 108.80 no
C19 C22 H22B 108.80 no
H22A C22 H22B 107.70 no
C22 C23 H23A 109.50 no
C22 C23 H23B 109.50 no
H23A C23 H23B 109.50 no
C22 C23 H23C 109.50 no
H23A C23 H23C 109.50 no
H23B C23 H23C 109.50 no
C25 C24 C18 108.9(4) no
C25 C24 C27 111.6(4) no
C18 C24 C27 114.5(4) no
C25 C24 H24 107.20 no
C18 C24 H24 107.20 no
C27 C24 H24 107.20 no
C26 C25 C24 114.2(5) no
C26 C25 H25A 108.70 no
C24 C25 H25A 108.70 no
C26 C25 H25B 108.70 no
C24 C25 H25B 108.70 no
H25A C25 H25B 107.60 no
C25 C26 H26A 109.50 no
C25 C26 H26B 109.50 no
H26A C26 H26B 109.50 no
C25 C26 H26C 109.50 no
H26A C26 H26C 109.50 no
H26B C26 H26C 109.50 no
C28 C27 C24 114.8(4) no
C28 C27 H27A 108.60 no
C24 C27 H27A 108.60 no
C28 C27 H27B 108.60 no
C24 C27 H27B 108.60 no
H27A C27 H27B 107.50 no
C27 C28 H28A 109.50 no
C27 C28 H28B 109.50 no
H28A C28 H28B 109.50 no
C27 C28 H28C 109.50 no
H28A C28 H28C 109.50 no
H28B C28 H28C 109.50 no
C34 C29 C30 123.2(4) no
C34 C29 N2 119.1(4) no
C30 C29 N2 117.6(4) no
C31 C30 C29 116.3(5) no
C31 C30 C35 120.8(5) no
C29 C30 C35 122.8(4) no
C32 C31 C30 122.0(5) no
C32 C31 H31 119.00 no
C30 C31 H31 119.00 no
C31 C32 C33 120.1(5) no
C31 C32 H32 120.00 no
C33 C32 H32 120.00 no
C32 C33 C34 121.5(5) no
C32 C33 H33 119.30 no
C34 C33 H33 119.30 no
C33 C34 C29 116.9(5) no
C33 C34 C40 121.5(5) no
C29 C34 C40 121.5(4) no
C30 C35 C38 108.2(5) no
C30 C35 C36 113.1(5) no
C38 C35 C36 112.0(5) no
C30 C35 H35 107.70 no
C38 C35 H35 107.70 no
C36 C35 H35 107.70 no
C37 C36 C35 115.9(5) no
C37 C36 H36A 108.30 no
C35 C36 H36A 108.30 no
C37 C36 H36B 108.30 no
C35 C36 H36B 108.30 no
H36A C36 H36B 107.40 no
C36 C37 H37A 109.50 no
C36 C37 H37B 109.50 no
H37A C37 H37B 109.50 no
C36 C37 H37C 109.50 no
H37A C37 H37C 109.50 no
H37B C37 H37C 109.50 no
C39 C38 C35 115.1(6) no
C39 C38 H38A 108.50 no
C35 C38 H38A 108.50 no
C39 C38 H38B 108.50 no
C35 C38 H38B 108.50 no
H38A C38 H38B 107.50 no
C38 C39 H39A 109.50 no
C38 C39 H39B 109.50 no
H39A C39 H39B 109.50 no
C38 C39 H39C 109.50 no
H39A C39 H39C 109.50 no
H39B C39 H39C 109.50 no
C43 C40 C34 112.1(4) no
C43 C40 C41 115.0(5) no
C34 C40 C41 111.0(5) no
C43 C40 H40 106.00 no
C34 C40 H40 106.00 no
C41 C40 H40 106.00 no
C42 C41 C40 118.2(7) no
C42 C41 H41A 107.80 no
C40 C41 H41A 107.80 no
C42 C41 H41B 107.80 no
C40 C41 H41B 107.80 no
H41A C41 H41B 107.10 no
C41 C42 H42A 109.50 no
C41 C42 H42B 109.50 no
H42A C42 H42B 109.50 no
C41 C42 H42C 109.50 no
H42A C42 H42C 109.50 no
H42B C42 H42C 109.50 no
C40 C43 C44 114.0(5) no
C40 C43 H43A 108.80 no
C44 C43 H43A 108.80 no
C40 C43 H43B 108.80 no
C44 C43 H43B 108.80 no
H43A C43 H43B 107.60 no
C43 C44 H44A 109.50 no
C43 C44 H44B 109.50 no
H44A C44 H44B 109.50 no
C43 C44 H44C 109.50 no
H44A C44 H44C 109.50 no
H44B C44 H44C 109.50 no
Pd1 C45 H45A 109.50 no
Pd1 C45 H45B 109.50 no
Pd1 C45 H45C 109.50 no
Pd1 C45' H45D 109.50 no
Pd1 C45' H45E 109.50 no
H45D C45' H45E 109.50 no
Pd1 C45' H45F 109.50 no
H45D C45' H45F 109.50 no
H45E C45' H45F 109.50 no

loop_
_geom_bond_atom_site_label_1
_geom_bond_atom_site_label_2
_geom_bond_distance
_geom_bond_publ_flag
Pd1 N2 2.090(3) no
Pd1 N1 2.139(4) no
Pd1 C45 2.16(3) no
Pd1 Cl1' 2.210(17) no
Pd1 C45' 2.21(5) no
Pd1 Cl1 2.259(8) no
N1 C1 1.277(5) no
N1 C13 1.450(5) no
N2 C2 1.281(5) no
N2 C29 1.432(5) no
C1 C5 1.465(6) no
C1 C2 1.508(6) no
C2 C3 1.472(6) no
C3 C12 1.380(6) no
C3 C4 1.416(6) no
C4 C5 1.393(6) no
C4 C9 1.407(6) no
C5 C6 1.380(6) no
C6 C7 1.407(7) no
C6 H6 0.9300 no
C7 C8 1.366(7) no
C7 H7 0.9300 no
C8 C9 1.400(7) no
C8 H8 0.9300 no
C9 C10 1.404(7) no
C10 C11 1.356(8) no
C10 H10 0.9300 no
C11 C12 1.412(7) no
C11 H11 0.9300 no
C12 H12 0.9300 no
C13 C14 1.393(6) no
C13 C18 1.399(6) no
C14 C15 1.381(7) no
C14 C19 1.509(7) no
C15 C16 1.372(7) no
C15 H15 0.9300 no
C16 C17 1.374(7) no
C16 H16 0.9300 no
C17 C18 1.374(7) no
C17 H17 0.9300 no
C18 C24 1.530(7) no
C19 C20 1.537(7) no
C19 C22 1.538(7) no
C19 H19 0.9800 no
C20 C21 1.508(8) no
C20 H20A 0.9700 no
C20 H20B 0.9700 no
C21 H21A 0.9600 no
C21 H21B 0.9600 no
C21 H21C 0.9600 no
C22 C23 1.471(8) no
C22 H22A 0.9700 no
C22 H22B 0.9700 no
C23 H23A 0.9600 no
C23 H23B 0.9600 no
C23 H23C 0.9600 no
C24 C25 1.529(7) no
C24 C27 1.540(7) no
C24 H24 0.9800 no
C25 C26 1.516(8) no
C25 H25A 0.9700 no
C25 H25B 0.9700 no
C26 H26A 0.9600 no
C26 H26B 0.9600 no
C26 H26C 0.9600 no
C27 C28 1.512(7) no
C27 H27A 0.9700 no
C27 H27B 0.9700 no
C28 H28A 0.9600 no
C28 H28B 0.9600 no
C28 H28C 0.9600 no
C29 C34 1.390(7) no
C29 C30 1.404(6) no
C30 C31 1.391(7) no
C30 C35 1.516(7) no
C31 C32 1.359(8) no
C31 H31 0.9300 no
C32 C33 1.377(7) no
C32 H32 0.9300 no
C33 C34 1.384(7) no
C33 H33 0.9300 no
C34 C40 1.515(7) no
C35 C38 1.536(8) no
C35 C36 1.540(7) no
C35 H35 0.9800 no
C36 C37 1.505(8) no
C36 H36A 0.9700 no
C36 H36B 0.9700 no
C37 H37A 0.9600 no
C37 H37B 0.9600 no
C37 H37C 0.9600 no
C38 C39 1.492(10) no
C38 H38A 0.9700 no
C38 H38B 0.9700 no
C39 H39A 0.9600 no
C39 H39B 0.9600 no
C39 H39C 0.9600 no
C40 C43 1.503(7) no
C40 C41 1.529(8) no
C40 H40 0.9800 no
C41 C42 1.434(10) no
C41 H41A 0.9700 no
C41 H41B 0.9700 no
C42 H42A 0.9600 no
C42 H42B 0.9600 no
C42 H42C 0.9600 no
C43 C44 1.531(8) no
C43 H43A 0.9700 no
C43 H43B 0.9700 no
C44 H44A 0.9600 no
C44 H44B 0.9600 no
C44 H44C 0.9600 no
C45 H45A 0.9600 no
C45 H45B 0.9600 no
C45 H45C 0.9600 no
C45' H45D 0.9600 no
C45' H45E 0.9600 no
C45' H45F 0.9600 no

loop_
_geom_torsion_atom_site_label_1
_geom_torsion_atom_site_label_2
_geom_torsion_atom_site_label_3
_geom_torsion_atom_site_label_4
_geom_torsion
_geom_torsion_publ_flag
N2 Pd1 N1 C1 -3.5(3) no
C45 Pd1 N1 C1 -83.(25) no
Cl1' Pd1 N1 C1 18.(4) no
C45' Pd1 N1 C1 175.7(17) no
Cl1 Pd1 N1 C1 176.2(4) no
N2 Pd1 N1 C13 175.8(4) no
C45 Pd1 N1 C13 96.(25) no
Cl1' Pd1 N1 C13 -163.(4) no
C45' Pd1 N1 C13 -5.1(17) no
Cl1 Pd1 N1 C13 -4.6(4) no
N1 Pd1 N2 C2 -0.4(3) no
C45 Pd1 N2 C2 177.4(10) no
Cl1' Pd1 N2 C2 -178.1(6) no
C45' Pd1 N2 C2 -171.(19) no
Cl1 Pd1 N2 C2 -5.(4) no
N1 Pd1 N2 C29 176.7(4) no
C45 Pd1 N2 C29 -5.5(11) no
Cl1' Pd1 N2 C29 -0.9(6) no
C45' Pd1 N2 C29 6.(19) no
Cl1 Pd1 N2 C29 172.(3) no
C13 N1 C1 C5 3.7(8) no
Pd1 N1 C1 C5 -177.0(5) no
C13 N1 C1 C2 -172.9(4) no
Pd1 N1 C1 C2 6.4(5) no
C29 N2 C2 C3 5.9(8) no
Pd1 N2 C2 C3 -176.8(4) no
C29 N2 C2 C1 -173.6(4) no
Pd1 N2 C2 C1 3.8(5) no
N1 C1 C2 N2 -7.3(6) no
C5 C1 C2 N2 175.1(4) no
N1 C1 C2 C3 173.1(4) no
C5 C1 C2 C3 -4.5(5) no
N2 C2 C3 C12 7.9(10) no
C1 C2 C3 C12 -172.7(5) no
N2 C2 C3 C4 -175.9(5) no
C1 C2 C3 C4 3.6(5) no
C12 C3 C4 C5 175.5(4) no
C2 C3 C4 C5 -1.4(5) no
C12 C3 C4 C9 -3.7(7) no
C2 C3 C4 C9 179.4(4) no
C9 C4 C5 C6 -2.9(7) no
C3 C4 C5 C6 177.9(4) no
C9 C4 C5 C1 177.8(4) no
C3 C4 C5 C1 -1.4(5) no
N1 C1 C5 C6 7.4(10) no
C2 C1 C5 C6 -175.6(5) no
N1 C1 C5 C4 -173.3(5) no
C2 C1 C5 C4 3.6(5) no
C4 C5 C6 C7 0.7(7) no
C1 C5 C6 C7 179.8(5) no
C5 C6 C7 C8 1.8(8) no
C6 C7 C8 C9 -2.3(9) no
C7 C8 C9 C10 179.1(5) no
C7 C8 C9 C4 0.2(8) no
C5 C4 C9 C8 2.4(7) no
C3 C4 C9 C8 -178.5(4) no
C5 C4 C9 C10 -176.7(5) no
C3 C4 C9 C10 2.4(7) no
C8 C9 C10 C11 -178.4(6) no
C4 C9 C10 C11 0.6(8) no
C9 C10 C11 C12 -2.4(9) no
C4 C3 C12 C11 1.8(7) no
C2 C3 C12 C11 177.6(5) no
C10 C11 C12 C3 1.2(9) no
C1 N1 C13 C14 -108.2(5) no
Pd1 N1 C13 C14 72.7(5) no
C1 N1 C13 C18 76.6(5) no
Pd1 N1 C13 C18 -102.6(4) no
C18 C13 C14 C15 -3.1(7) no
N1 C13 C14 C15 -178.1(5) no
C18 C13 C14 C19 178.5(4) no
N1 C13 C14 C19 3.5(7) no
C13 C14 C15 C16 2.9(8) no
C19 C14 C15 C16 -178.7(5) no
C14 C15 C16 C17 -1.5(9) no
C15 C16 C17 C18 0.2(9) no
C16 C17 C18 C13 -0.4(8) no
C16 C17 C18 C24 176.1(5) no
C14 C13 C18 C17 1.9(7) no
N1 C13 C18 C17 176.9(4) no
C14 C13 C18 C24 -174.6(5) no
N1 C13 C18 C24 0.5(7) no
C15 C14 C19 C20 -92.3(6) no
C13 C14 C19 C20 86.1(6) no
C15 C14 C19 C22 37.2(7) no
C13 C14 C19 C22 -144.4(5) no
C14 C19 C20 C21 65.7(7) no
C22 C19 C20 C21 -63.7(7) no
C14 C19 C22 C23 168.7(6) no
C20 C19 C22 C23 -62.8(7) no
C17 C18 C24 C25 -93.2(6) no
C13 C18 C24 C25 83.1(6) no
C17 C18 C24 C27 32.5(7) no
C13 C18 C24 C27 -151.2(5) no
C18 C24 C25 C26 -163.7(5) no
C27 C24 C25 C26 68.9(6) no
C25 C24 C27 C28 -173.5(5) no
C18 C24 C27 C28 62.2(6) no
C2 N2 C29 C34 -105.4(5) no
Pd1 N2 C29 C34 77.7(5) no
C2 N2 C29 C30 78.1(6) no
Pd1 N2 C29 C30 -98.8(5) no
C34 C29 C30 C31 0.1(7) no
N2 C29 C30 C31 176.5(4) no
C34 C29 C30 C35 -175.1(5) no
N2 C29 C30 C35 1.2(7) no
C29 C30 C31 C32 2.1(8) no
C35 C30 C31 C32 177.4(5) no
C30 C31 C32 C33 -2.9(9) no
C31 C32 C33 C34 1.5(9) no
C32 C33 C34 C29 0.6(8) no
C32 C33 C34 C40 -178.6(5) no
C30 C29 C34 C33 -1.4(8) no
N2 C29 C34 C33 -177.7(5) no
C30 C29 C34 C40 177.8(5) no
N2 C29 C34 C40 1.5(7) no
C31 C30 C35 C38 -85.3(6) no
C29 C30 C35 C38 89.7(6) no
C31 C30 C35 C36 39.5(7) no
C29 C30 C35 C36 -145.5(5) no
C30 C35 C36 C37 59.2(7) no
C38 C35 C36 C37 -178.1(6) no
C30 C35 C38 C39 -166.8(6) no
C36 C35 C38 C39 67.8(8) no
C33 C34 C40 C43 41.8(7) no
C29 C34 C40 C43 -137.3(5) no
C33 C34 C40 C41 -88.3(7) no
C29 C34 C40 C41 92.6(6) no
C43 C40 C41 C42 -72.2(8) no
C34 C40 C41 C42 56.3(9) no
C34 C40 C43 C44 166.3(6) no
C41 C40 C43 C44 -65.7(8) no
